data_7216834
loop_
_publ_author_name
'Taylor, Stephanie M.'
'Frost, Jamie M.'
'McLellan, Ross'
'McIntosh, Ruaraidh D.'
'Brechin, Euan K.'
'Dalgarno, Scott J.'

_publ_section_title
;
 Assembly of a calix[4]arene-supported MnIIIMnIIcluster mediated by
 halogen interactions
;
_journal_issue 35
_journal_name_full CrystEngComm
_journal_page_first 8098
_journal_paper_doi 10.1039/C4CE00729H
_journal_volume 16
_journal_year 2014
_chemical_formula_sum 'C60 H84.6 Cl2 Mn2 O12.3 S3.3'
_chemical_formula_weight 1289.25
_chemical_name_common ST318
_chemical_name_systematic
;
 ?
;
_space_group_IT_number 15
_symmetry_cell_setting monoclinic
_symmetry_space_group_name_Hall '-C 2yc'
_symmetry_space_group_name_H-M 'C 1 2/c 1'
_atom_sites_solution_hydrogens geom
_atom_sites_solution_primary direct
_atom_sites_solution_secondary difmap
_audit_creation_method SHELXL-97
_cell_angle_alpha 90.00
_cell_angle_beta 109.401(2)
_cell_angle_gamma 90.00
_cell_formula_units_Z 8
_cell_length_a 38.315(3)
_cell_length_b 12.5251(10)
_cell_length_c 29.193(2)
_cell_measurement_reflns_used 3284
_cell_measurement_temperature 100(2)
_cell_measurement_theta_max 20.64
_cell_measurement_theta_min 2.39
_cell_volume 13214.2(17)
_computing_cell_refinement 'SAINT (Bruker, 1998)'
_computing_data_collection 'Apex II'
_computing_data_reduction 'SAINT (Bruker, 1998)'
_computing_molecular_graphics 'XSeed (Barbour, 2001)'
_computing_publication_material 'local program'
_computing_structure_refinement 'SHELXL-97 (Sheldrick, 1997)'
_computing_structure_solution 'SHELXS-97 (Sheldrick, 1990)'
_diffrn_ambient_temperature 100(2)
_diffrn_measured_fraction_theta_full 0.989
_diffrn_measured_fraction_theta_max 0.989
_diffrn_measurement_device_type 'Bruker Nonius X8 Apex II CCD Diffractometer'
_diffrn_measurement_method '\f and \w scans'
_diffrn_radiation_monochromator graphite
_diffrn_radiation_source 'fine-focus sealed tube'
_diffrn_radiation_type MoK\a
_diffrn_radiation_wavelength 0.71073
_diffrn_reflns_av_R_equivalents 0.0679
_diffrn_reflns_av_sigmaI/netI 0.0844
_diffrn_reflns_limit_h_max 37
_diffrn_reflns_limit_h_min -38
_diffrn_reflns_limit_k_max 12
_diffrn_reflns_limit_k_min -12
_diffrn_reflns_limit_l_max 29
_diffrn_reflns_limit_l_min -27
_diffrn_reflns_number 22773
_diffrn_reflns_theta_full 20.87
_diffrn_reflns_theta_max 20.87
_diffrn_reflns_theta_min 2.46
_exptl_absorpt_coefficient_mu 0.623
_exptl_absorpt_correction_T_max 0.9123
_exptl_absorpt_correction_T_min 0.8855
_exptl_absorpt_correction_type multi-scan
_exptl_absorpt_process_details Bruker-SADABS
_exptl_crystal_colour Black
_exptl_crystal_density_diffrn 1.296
_exptl_crystal_density_method 'not measured'
_exptl_crystal_description Block
_exptl_crystal_F_000 5438
_exptl_crystal_size_max 0.20
_exptl_crystal_size_mid 0.15
_exptl_crystal_size_min 0.15
_refine_diff_density_max 1.822
_refine_diff_density_min -1.758
_refine_diff_density_rms 0.113
_refine_ls_extinction_method none
_refine_ls_goodness_of_fit_ref 1.575
_refine_ls_hydrogen_treatment constr
_refine_ls_matrix_type full
_refine_ls_number_parameters 793
_refine_ls_number_reflns 6899
_refine_ls_number_restraints 227
_refine_ls_restrained_S_all 1.570
_refine_ls_R_factor_all 0.1447
_refine_ls_R_factor_gt 0.0930
_refine_ls_shift/su_max 0.001
_refine_ls_shift/su_mean 0.000
_refine_ls_structure_factor_coef Fsqd
_refine_ls_weighting_details 'calc w=1/[\s^2^(Fo^2^)+(0.1000P)^2^+0.0000P] where P=(Fo^2^+2Fc^2^)/3'
_refine_ls_weighting_scheme calc
_refine_ls_wR_factor_gt 0.2335
_refine_ls_wR_factor_ref 0.2546
_reflns_number_gt 4417
_reflns_number_total 6899
_reflns_threshold_expression >2sigma(I)
_cod_data_source_file c4ce00729h2.cif
_cod_data_source_block ST318
_cod_depositor_comments 'Adding full bibliography for 7216834.cif.'
_cod_original_cell_volume 13214.2(18)
_cod_original_sg_symbol_H-M C2/c
_cod_original_formula_sum 'C60 H84.60 Cl2 Mn2 O12.30 S3.30'
_cod_database_code 7216834

loop_
_symmetry_equiv_pos_as_xyz
'x, y, z'
'-x, y, -z+1/2'
'x+1/2, y+1/2, z'
'-x+1/2, y+1/2, -z+1/2'
'-x, -y, -z'
'x, -y, z-1/2'
'-x+1/2, -y+1/2, -z'
'x+1/2, -y+1/2, z-1/2'

loop_
_atom_site_label
_atom_site_type_symbol
_atom_site_fract_x
_atom_site_fract_y
_atom_site_fract_z
_atom_site_U_iso_or_equiv
_atom_site_adp_type
_atom_site_occupancy
_atom_site_symmetry_multiplicity
_atom_site_calc_flag
_atom_site_refinement_flags
_atom_site_disorder_assembly
_atom_site_disorder_group
Mn1 Mn 0.19709(4) 0.06329(13) 0.13662(6) 0.0399(5) Uani 1 1 d . B .
Cl1 Cl 0.46614(8) -0.0075(3) 0.18707(15) 0.0862(13) Uani 1 1 d . . .
S1 S 0.28748(7) 0.1413(2) 0.20264(10) 0.0459(8) Uani 1 1 d . . .
O1 O 0.20418(17) -0.0643(5) 0.1744(2) 0.0321(17) Uani 1 1 d . . .
C1 C 0.1584(3) -0.1179(8) 0.2068(3) 0.028(3) Uani 1 1 d . . .
Mn2 Mn 0.26538(4) 0.01832(14) 0.09044(6) 0.0448(6) Uani 1 1 d . . .
S2 S 0.30628(7) -0.1368(2) 0.17912(10) 0.0473(9) Uani 1 1 d . . .
O2 O 0.20745(17) -0.0132(5) 0.0841(2) 0.0402(19) Uani 1 1 d . B .
C2 C 0.1315(3) -0.1929(8) 0.2080(3) 0.030(3) Uani 1 1 d . . .
H2 H 0.1194 -0.1842 0.2314 0.036 Uiso 1 1 calc R . .
S3 S 0.24205(16) -0.2076(5) 0.0209(2) 0.0423(9) Uani 0.50 1 d PD A -1
O3 O 0.19308(17) 0.1934(5) 0.0994(2) 0.0374(18) Uani 1 1 d . B .
C3 C 0.1218(3) -0.2795(8) 0.1764(4) 0.029(3) Uani 1 1 d . . .
Cl4 Cl 0.45009(11) 0.4161(3) 0.1906(2) 0.1267(19) Uani 1 1 d . . .
S4 S 0.29129(15) 0.0738(4) -0.0024(2) 0.0423(9) Uani 0.50 1 d PD A 1
O4 O 0.19253(16) 0.1418(5) 0.1908(2) 0.0346(18) Uani 1 1 d . B .
C4 C 0.1408(3) -0.2879(9) 0.1430(3) 0.035(3) Uani 1 1 d . . .
H4 H 0.1351 -0.3459 0.1208 0.042 Uiso 1 1 calc R . .
S5 S 0.0974(3) 0.0091(9) 0.0677(4) 0.0377(13) Uani 0.30 1 d PU B 2
O5 O 0.25996(16) 0.0790(6) 0.1609(2) 0.044(2) Uani 1 1 d . B .
C5 C 0.1677(3) -0.2144(9) 0.1410(3) 0.035(3) Uani 1 1 d . . .
O6 O 0.28522(17) -0.1304(6) 0.1251(2) 0.0428(19) Uani 1 1 d . . .
C6 C 0.1770(3) -0.1296(8) 0.1737(3) 0.027(3) Uani 1 1 d . . .
O7 O 0.2536(4) -0.0904(11) 0.0260(5) 0.0423(9) Uani 0.50 1 d P A -1
C7 C 0.0929(3) -0.3624(8) 0.1796(4) 0.036(3) Uani 1 1 d . . .
O8 O 0.2714(4) -0.0054(10) 0.0215(5) 0.0423(9) Uani 0.50 1 d P A 1
C8 C 0.1115(3) -0.4426(9) 0.2186(4) 0.050(3) Uani 1 1 d . . .
H8A H 0.1313 -0.4789 0.2104 0.076 Uiso 1 1 calc R . .
H8B H 0.0932 -0.4953 0.2210 0.076 Uiso 1 1 calc R . .
H8C H 0.1219 -0.4058 0.2498 0.076 Uiso 1 1 calc R . .
O9 O 0.2512(4) -0.0763(10) -0.1126(5) 0.0423(9) Uani 0.50 1 d PD C 3
H9 H 0.2285 -0.0898 -0.1191 0.051 Uiso 0.50 1 calc PR C 3
C9 C 0.0749(3) -0.4219(8) 0.1303(4) 0.043(3) Uani 1 1 d . . .
H9A H 0.0623 -0.3702 0.1050 0.065 Uiso 1 1 calc R . .
H9B H 0.0570 -0.4744 0.1338 0.065 Uiso 1 1 calc R . .
H9C H 0.0942 -0.4586 0.1211 0.065 Uiso 1 1 calc R . .
O10 O 0.3224(2) 0.0723(8) 0.1140(3) 0.055(2) Uani 1 1 d . A .
C10 C 0.0611(3) -0.3108(10) 0.1918(5) 0.068(4) Uani 1 1 d . . .
H10A H 0.0423 -0.3646 0.1903 0.102 Uiso 1 1 calc R . .
H10B H 0.0503 -0.2538 0.1685 0.102 Uiso 1 1 calc R . .
H10C H 0.0705 -0.2806 0.2247 0.102 Uiso 1 1 calc R . .
O11 O 0.3164(2) 0.2507(8) 0.1201(3) 0.080(3) Uani 1 1 d . A .
C11 C 0.1866(3) -0.2257(9) 0.1025(3) 0.038(3) Uani 1 1 d . . .
H11A H 0.2125 -0.2006 0.1163 0.045 Uiso 1 1 calc R . .
H11B H 0.1872 -0.3021 0.0941 0.045 Uiso 1 1 calc R . .
O12 O 0.13436(15) 0.0278(5) 0.1058(2) 0.0377(13) Uani 1 1 d DU . .
C12 C 0.1671(3) -0.1627(9) 0.0565(3) 0.032(3) Uani 1 1 d . A .
C13 C 0.1372(3) -0.2075(10) 0.0202(4) 0.047(3) Uani 1 1 d . . .
H13 H 0.1298 -0.2781 0.0246 0.056 Uiso 1 1 calc R . .
C14 C 0.1176(3) -0.1538(10) -0.0222(4) 0.049(3) Uani 1 1 d . D .
C15 C 0.1286(3) -0.0527(10) -0.0277(4) 0.049(3) Uani 1 1 d . . .
H15 H 0.1158 -0.0153 -0.0568 0.058 Uiso 1 1 calc R . .
C16 C 0.1580(3) -0.0012(9) 0.0074(4) 0.043(3) Uani 1 1 d . A .
C17 C 0.1775(2) -0.0608(10) 0.0494(3) 0.032(3) Uani 1 1 d . . .
C18 C 0.0849(3) -0.2080(10) -0.0614(4) 0.075(4) Uani 1 1 d DU . .
C19 C 0.0557(5) -0.2390(19) -0.0413(8) 0.073(6) Uani 0.60 1 d PDU D 1
H19A H 0.0370 -0.2824 -0.0652 0.109 Uiso 0.60 1 calc PR D 1
H19B H 0.0440 -0.1747 -0.0339 0.109 Uiso 0.60 1 calc PR D 1
H19C H 0.0667 -0.2806 -0.0115 0.109 Uiso 0.60 1 calc PR D 1
C20 C 0.0708(9) -0.309(2) -0.0421(13) 0.083(8) Uani 0.40 1 d PDU D 2
H20A H 0.0667 -0.2913 -0.0115 0.124 Uiso 0.40 1 calc PR D 2
H20B H 0.0892 -0.3657 -0.0365 0.124 Uiso 0.40 1 calc PR D 2
H20C H 0.0474 -0.3322 -0.0660 0.124 Uiso 0.40 1 calc PR D 2
C21 C 0.1020(6) -0.3031(17) -0.0810(8) 0.076(6) Uani 0.60 1 d PDU D 1
H21A H 0.1105 -0.3578 -0.0558 0.114 Uiso 0.60 1 calc PR D 1
H21B H 0.1230 -0.2777 -0.0901 0.114 Uiso 0.60 1 calc PR D 1
H21C H 0.0832 -0.3336 -0.1096 0.114 Uiso 0.60 1 calc PR D 1
C22 C 0.0896(10) -0.224(3) -0.1101(9) 0.086(7) Uani 0.40 1 d PDU D 2
H22A H 0.0691 -0.2672 -0.1308 0.128 Uiso 0.40 1 calc PR D 2
H22B H 0.1131 -0.2603 -0.1059 0.128 Uiso 0.40 1 calc PR D 2
H22C H 0.0896 -0.1542 -0.1255 0.128 Uiso 0.40 1 calc PR D 2
C23 C 0.0700(7) -0.1366(18) -0.1074(7) 0.085(6) Uani 0.60 1 d PDU D 1
H23A H 0.0535 -0.1788 -0.1342 0.128 Uiso 0.60 1 calc PR D 1
H23B H 0.0908 -0.1099 -0.1166 0.128 Uiso 0.60 1 calc PR D 1
H23C H 0.0563 -0.0762 -0.1005 0.128 Uiso 0.60 1 calc PR D 1
C24 C 0.0495(6) -0.138(2) -0.0675(12) 0.079(7) Uani 0.40 1 d PDU D 2
H24A H 0.0276 -0.1754 -0.0885 0.118 Uiso 0.40 1 calc PR D 2
H24B H 0.0520 -0.0693 -0.0821 0.118 Uiso 0.40 1 calc PR D 2
H24C H 0.0469 -0.1261 -0.0356 0.118 Uiso 0.40 1 calc PR D 2
C25 C 0.1667(3) 0.1145(9) 0.0004(4) 0.043(3) Uani 1 1 d . . .
H25A H 0.1936 0.1266 0.0162 0.051 Uiso 1 1 calc R A .
H25B H 0.1607 0.1286 -0.0348 0.051 Uiso 1 1 calc R . .
C26 C 0.1458(3) 0.1924(8) 0.0209(4) 0.033(3) Uani 1 1 d . A .
C27 C 0.1110(3) 0.2298(8) -0.0078(4) 0.039(3) Uani 1 1 d . . .
H27 H 0.1018 0.2086 -0.0409 0.047 Uiso 1 1 calc R A .
O28 O 0.24999(18) 0.1833(6) 0.0657(3) 0.060(2) Uani 1 1 d . A .
C28 C 0.0891(3) 0.2970(8) 0.0099(4) 0.039(3) Uani 1 1 d . A .
C29 C 0.1036(3) 0.3266(8) 0.0583(4) 0.035(3) Uani 1 1 d . . .
H29 H 0.0893 0.3722 0.0712 0.042 Uiso 1 1 calc R A .
C30 C 0.1379(3) 0.2926(8) 0.0888(4) 0.031(3) Uani 1 1 d . A .
C31 C 0.1589(3) 0.2255(8) 0.0700(4) 0.035(3) Uani 1 1 d . . .
C32 C 0.0501(3) 0.3318(10) -0.0236(4) 0.064(3) Uani 1 1 d DU . .
C33 C 0.0250(13) 0.231(3) -0.0401(19) 0.063(8) Uani 0.25 1 d PDU A 2
H33A H 0.0236 0.1932 -0.0114 0.076 Uiso 0.25 1 calc PR A 2
H33B H 0.0355 0.1841 -0.0588 0.076 Uiso 0.25 1 calc PR A 2
H33C H 0.0001 0.2535 -0.0603 0.076 Uiso 0.25 1 calc PR A 2
C34 C 0.0311(8) 0.249(2) -0.0623(9) 0.074(8) Uani 0.50 1 d PDU A 1
H34A H 0.0468 0.2340 -0.0821 0.089 Uiso 0.50 1 calc PR A 1
H34B H 0.0072 0.2770 -0.0831 0.089 Uiso 0.50 1 calc PR A 1
H34C H 0.0272 0.1833 -0.0465 0.089 Uiso 0.50 1 calc PR A 1
C35 C 0.0422(16) 0.292(5) -0.0760(11) 0.067(8) Uani 0.25 1 d PDU A 3
H35A H 0.0623 0.3142 -0.0877 0.081 Uiso 0.25 1 calc PR A 3
H35B H 0.0188 0.3221 -0.0971 0.081 Uiso 0.25 1 calc PR A 3
H35C H 0.0405 0.2137 -0.0767 0.081 Uiso 0.25 1 calc PR A 3
C36 C 0.0512(8) 0.390(3) -0.0679(9) 0.092(7) Uani 0.50 1 d PDU A 2
H36A H 0.0261 0.4102 -0.0878 0.111 Uiso 0.50 1 calc PR A 2
H36B H 0.0620 0.3434 -0.0867 0.111 Uiso 0.50 1 calc PR A 2
H36C H 0.0665 0.4543 -0.0581 0.111 Uiso 0.50 1 calc PR A 2
C37 C 0.0542(7) 0.4530(16) -0.0332(11) 0.080(6) Uani 0.50 1 d PDU A 1
H37A H 0.0674 0.4889 -0.0025 0.096 Uiso 0.50 1 calc PR A 1
H37B H 0.0296 0.4850 -0.0474 0.096 Uiso 0.50 1 calc PR A 1
H37C H 0.0681 0.4614 -0.0557 0.096 Uiso 0.50 1 calc PR A 1
C38 C 0.0292(15) 0.409(4) -0.0009(19) 0.062(7) Uani 0.25 1 d PDU A 2
H38A H 0.0264 0.3762 0.0281 0.074 Uiso 0.25 1 calc PR A 2
H38B H 0.0048 0.4242 -0.0245 0.074 Uiso 0.25 1 calc PR A 2
H38C H 0.0432 0.4756 0.0081 0.074 Uiso 0.25 1 calc PR A 2
C39 C 0.0247(9) 0.353(2) 0.0055(13) 0.062(7) Uani 0.50 1 d PDU A 1
H39A H 0.0361 0.4061 0.0308 0.074 Uiso 0.50 1 calc PR A 1
H39B H 0.0205 0.2867 0.0206 0.074 Uiso 0.50 1 calc PR A 1
H39C H 0.0010 0.3808 -0.0160 0.074 Uiso 0.50 1 calc PR A 1
C40 C 0.0236(17) 0.310(5) 0.004(2) 0.060(7) Uani 0.25 1 d PDU A 3
H40A H 0.0336 0.3422 0.0369 0.072 Uiso 0.25 1 calc PR A 3
H40B H 0.0208 0.2333 0.0074 0.072 Uiso 0.25 1 calc PR A 3
H40C H -0.0006 0.3422 -0.0130 0.072 Uiso 0.25 1 calc PR A 3
C42 C 0.1509(3) 0.3220(8) 0.1425(4) 0.037(3) Uani 1 1 d . . .
H42A H 0.1782 0.3232 0.1551 0.044 Uiso 1 1 calc R A .
H42B H 0.1419 0.3945 0.1463 0.044 Uiso 1 1 calc R . .
C43 C 0.1370(2) 0.2438(7) 0.1724(3) 0.020(2) Uani 1 1 d . A .
C44 C 0.1025(3) 0.2577(8) 0.1771(3) 0.031(3) Uani 1 1 d . . .
H44 H 0.0885 0.3193 0.1633 0.037 Uiso 1 1 calc R A .
C45 C 0.0877(2) 0.1839(8) 0.2015(3) 0.027(3) Uani 1 1 d . A .
C46 C 0.1091(3) 0.0954(8) 0.2218(3) 0.026(2) Uani 1 1 d . . .
H46 H 0.0995 0.0441 0.2385 0.031 Uiso 1 1 calc R A .
C47 C 0.1444(3) 0.0797(8) 0.2183(3) 0.027(3) Uani 1 1 d . A .
C48 C 0.1584(2) 0.1553(8) 0.1936(3) 0.023(2) Uani 1 1 d . . .
C49 C 0.0497(2) 0.2002(8) 0.2087(4) 0.029(3) Uani 1 1 d . . .
C50 C 0.0278(3) 0.2925(8) 0.1769(4) 0.046(3) Uani 1 1 d . A .
H50A H 0.0229 0.2754 0.1426 0.070 Uiso 1 1 calc R . .
H50B H 0.0424 0.3584 0.1850 0.070 Uiso 1 1 calc R . .
H50C H 0.0044 0.3022 0.1829 0.070 Uiso 1 1 calc R . .
C51 C 0.0565(3) 0.2267(9) 0.2618(4) 0.050(3) Uani 1 1 d . A .
H51A H 0.0327 0.2384 0.2668 0.074 Uiso 1 1 calc R . .
H51B H 0.0716 0.2915 0.2706 0.074 Uiso 1 1 calc R . .
H51C H 0.0695 0.1673 0.2822 0.074 Uiso 1 1 calc R . .
C52 C 0.0266(3) 0.0992(8) 0.1949(4) 0.046(3) Uani 1 1 d . A .
H52A H 0.0022 0.1117 0.1979 0.069 Uiso 1 1 calc R . .
H52B H 0.0390 0.0409 0.2165 0.069 Uiso 1 1 calc R . .
H52C H 0.0236 0.0800 0.1612 0.069 Uiso 1 1 calc R . .
C53 C 0.1666(2) -0.0212(8) 0.2407(3) 0.030(3) Uani 1 1 d . . .
H53A H 0.1933 -0.0046 0.2503 0.036 Uiso 1 1 calc R A .
H53B H 0.1611 -0.0401 0.2706 0.036 Uiso 1 1 calc R . .
C54 C 0.2793(3) 0.0939(9) 0.2558(3) 0.045(3) Uani 1 1 d . . .
H54A H 0.2526 0.0945 0.2504 0.068 Uiso 1 1 calc R . .
H54B H 0.2920 0.1403 0.2833 0.068 Uiso 1 1 calc R . .
H54C H 0.2887 0.0209 0.2628 0.068 Uiso 1 1 calc R . .
C55 C 0.2679(3) 0.2712(9) 0.1975(4) 0.061(4) Uani 1 1 d . . .
H55A H 0.2717 0.3086 0.1701 0.092 Uiso 1 1 calc R . .
H55B H 0.2799 0.3112 0.2275 0.092 Uiso 1 1 calc R . .
H55C H 0.2413 0.2655 0.1922 0.092 Uiso 1 1 calc R . .
C56 C 0.2787(3) -0.2183(11) 0.2031(4) 0.069(4) Uani 1 1 d . A .
H56A H 0.2546 -0.1846 0.1971 0.104 Uiso 1 1 calc R . .
H56B H 0.2911 -0.2270 0.2382 0.104 Uiso 1 1 calc R . .
H56C H 0.2754 -0.2885 0.1874 0.104 Uiso 1 1 calc R . .
C57 C 0.3429(3) -0.2253(13) 0.1843(5) 0.096(6) Uani 1 1 d . A .
H57A H 0.3330 -0.2931 0.1686 0.144 Uiso 1 1 calc R . .
H57B H 0.3567 -0.2379 0.2187 0.144 Uiso 1 1 calc R . .
H57C H 0.3595 -0.1942 0.1686 0.144 Uiso 1 1 calc R . .
C58 C 0.2092(5) -0.2131(19) -0.0397(6) 0.0423(9) Uani 0.50 1 d PD A -1
H58A H 0.1860 -0.1792 -0.0402 0.063 Uiso 0.50 1 calc PR A -1
H58B H 0.2044 -0.2878 -0.0499 0.063 Uiso 0.50 1 calc PR A -1
H58C H 0.2192 -0.1754 -0.0620 0.063 Uiso 0.50 1 calc PR A -1
C59 C 0.2747(6) 0.0432(18) -0.0681(5) 0.0423(9) Uani 0.50 1 d PD A 1
H59A H 0.2495 0.0712 -0.0830 0.051 Uiso 0.50 1 calc PR A 1
H59B H 0.2745 -0.0343 -0.0728 0.051 Uiso 0.50 1 calc PR A 1
H59C H 0.2912 0.0764 -0.0834 0.051 Uiso 0.50 1 calc PR A 1
C60 C 0.3348(5) 0.0089(16) 0.0059(8) 0.0423(9) Uani 0.50 1 d PD A 1
H60A H 0.3504 0.0139 0.0401 0.051 Uiso 0.50 1 calc PR A 1
H60B H 0.3473 0.0439 -0.0144 0.051 Uiso 0.50 1 calc PR A 1
H60C H 0.3305 -0.0663 -0.0034 0.051 Uiso 0.50 1 calc PR A 1
C61 C 0.2581(5) 0.0338(14) -0.0975(8) 0.0423(9) Uani 0.50 1 d PD C 3
H61A H 0.2399 0.0567 -0.0821 0.051 Uiso 0.50 1 calc PR C 3
H61B H 0.2546 0.0791 -0.1265 0.051 Uiso 0.50 1 calc PR C 3
C62 C 0.2974(5) 0.0509(17) -0.0616(7) 0.0423(9) Uani 0.50 1 d PD C 3
H62A H 0.3008 0.1265 -0.0525 0.051 Uiso 0.50 1 calc PR C 3
H62B H 0.3155 0.0296 -0.0768 0.051 Uiso 0.50 1 calc PR C 3
H62C H 0.3008 0.0077 -0.0324 0.051 Uiso 0.50 1 calc PR C 3
C63 C 0.3350(3) 0.1641(15) 0.1253(5) 0.061(4) Uani 1 1 d . . .
C64 C 0.3769(3) 0.1805(11) 0.1466(4) 0.046(3) Uani 1 1 d . A .
C65 C 0.3926(3) 0.2811(10) 0.1574(4) 0.052(3) Uani 1 1 d . . .
H65 H 0.3776 0.3432 0.1510 0.062 Uiso 1 1 calc R A .
C66 C 0.4302(4) 0.2888(10) 0.1775(5) 0.066(4) Uani 1 1 d . A .
C67 C 0.4540(3) 0.2024(11) 0.1874(4) 0.059(3) Uani 1 1 d . . .
H67 H 0.4800 0.2101 0.2011 0.070 Uiso 1 1 calc R A .
C68 C 0.4368(3) 0.1029(10) 0.1756(4) 0.053(3) Uani 1 1 d . A .
C69 C 0.3991(3) 0.0891(9) 0.1564(4) 0.046(3) Uani 1 1 d . . .
H69 H 0.3885 0.0198 0.1501 0.055 Uiso 1 1 calc R A .
C70 C 0.0791(8) -0.107(3) 0.0815(12) 0.0377(13) Uani 0.30 1 d P B 2
H70A H 0.0984 -0.1622 0.0910 0.057 Uiso 0.40 1 calc PR B 2
H70B H 0.0588 -0.1315 0.0530 0.057 Uiso 0.40 1 calc PR B 2
H70C H 0.0697 -0.0943 0.1084 0.057 Uiso 0.40 1 calc PR B 2
C71 C 0.0668(8) 0.097(3) 0.0832(12) 0.0377(13) Uani 0.30 1 d PU B 2
H71A H 0.0651 0.0761 0.1147 0.057 Uiso 0.40 1 calc PR B 2
H71B H 0.0422 0.0925 0.0584 0.057 Uiso 0.40 1 calc PR B 2
H71C H 0.0761 0.1700 0.0850 0.057 Uiso 0.40 1 calc PR B 2
C72 C 0.0448(3) 0.0309(12) 0.0710(5) 0.0377(13) Uani 0.70 1 d PDU B 1
H72A H 0.0379 -0.0355 0.0835 0.057 Uiso 0.60 1 calc PR B 1
H72B H 0.0323 0.0344 0.0357 0.057 Uiso 0.60 1 calc PR B 1
H72C H 0.0372 0.0920 0.0864 0.057 Uiso 0.60 1 calc PR B 1
C73 C 0.0932(3) 0.0340(15) 0.0839(6) 0.0377(13) Uani 0.70 1 d PDU B 1
H73A H 0.0924 -0.0084 0.0549 0.045 Uiso 0.70 1 calc PR B 1
H73B H 0.0934 0.1086 0.0727 0.045 Uiso 0.70 1 calc PR B 1
O13 O 0.0180(5) -0.0028(17) 0.0163(8) 0.0377(13) Uani 0.30 1 d P . 3
O14 O 0.1798(4) -0.0047(10) -0.1201(5) 0.0423(9) Uani 0.50 1 d P . .
C58A C 0.2820(5) -0.2668(17) 0.0144(8) 0.0423(9) Uani 0.50 1 d PD A -1
H58D H 0.2844 -0.2448 -0.0166 0.063 Uiso 0.50 1 calc PR A -1
H58E H 0.2798 -0.3447 0.0151 0.063 Uiso 0.50 1 calc PR A -1
H58F H 0.3038 -0.2437 0.0411 0.063 Uiso 0.50 1 calc PR A -1

loop_
_atom_site_aniso_label
_atom_site_aniso_U_11
_atom_site_aniso_U_22
_atom_site_aniso_U_33
_atom_site_aniso_U_23
_atom_site_aniso_U_13
_atom_site_aniso_U_12
Mn1 0.0343(10) 0.0500(11) 0.0324(10) -0.0115(9) 0.0070(8) 0.0079(8)
Cl1 0.0348(19) 0.069(2) 0.137(3) 0.031(2) 0.006(2) 0.0083(16)
S1 0.0253(16) 0.068(2) 0.0399(18) -0.0163(17) 0.0045(13) -0.0054(14)
O1 0.022(4) 0.040(4) 0.028(4) -0.009(4) 0.001(3) 0.004(4)
C1 0.028(6) 0.038(7) 0.014(6) -0.004(6) 0.000(5) 0.013(5)
Mn2 0.0292(10) 0.0760(13) 0.0281(10) -0.0019(10) 0.0080(8) 0.0153(9)
S2 0.0359(17) 0.065(2) 0.0359(18) 0.0105(17) 0.0052(14) 0.0061(15)
O2 0.028(4) 0.055(5) 0.033(4) -0.017(4) 0.004(4) 0.014(3)
C2 0.037(7) 0.028(6) 0.024(6) 0.001(6) 0.010(5) 0.011(5)
S3 0.052(2) 0.0385(19) 0.041(2) 0.0025(19) 0.0222(18) 0.0027(17)
O3 0.032(4) 0.046(5) 0.033(4) 0.000(4) 0.010(4) 0.010(3)
C3 0.034(6) 0.027(7) 0.024(6) -0.005(6) 0.006(5) 0.012(5)
Cl4 0.084(3) 0.075(3) 0.225(6) -0.060(3) 0.056(3) -0.013(2)
S4 0.052(2) 0.0385(19) 0.041(2) 0.0025(19) 0.0222(18) 0.0027(17)
O4 0.016(4) 0.045(4) 0.040(4) -0.016(4) 0.005(3) 0.005(3)
C4 0.035(7) 0.039(7) 0.017(6) -0.015(6) -0.010(5) 0.018(6)
S5 0.018(2) 0.050(3) 0.037(3) -0.001(2) -0.0021(19) 0.002(2)
O5 0.027(4) 0.072(5) 0.031(4) -0.025(4) 0.007(3) -0.001(4)
C5 0.028(6) 0.047(7) 0.019(6) -0.007(6) -0.006(5) 0.017(6)
O6 0.035(4) 0.070(5) 0.018(4) -0.009(4) 0.001(3) 0.001(4)
C6 0.023(6) 0.033(7) 0.017(6) -0.003(6) -0.005(5) 0.010(5)
O7 0.052(2) 0.0385(19) 0.041(2) 0.0025(19) 0.0222(18) 0.0027(17)
C7 0.034(6) 0.034(7) 0.032(7) -0.006(6) -0.001(5) 0.010(5)
O8 0.052(2) 0.0385(19) 0.041(2) 0.0025(19) 0.0222(18) 0.0027(17)
C8 0.063(8) 0.051(8) 0.034(7) -0.005(7) 0.010(6) -0.012(6)
O9 0.052(2) 0.0385(19) 0.041(2) 0.0025(19) 0.0222(18) 0.0027(17)
C9 0.041(7) 0.037(7) 0.036(7) -0.010(6) -0.009(5) 0.006(5)
O10 0.040(5) 0.077(6) 0.053(6) 0.003(5) 0.021(4) 0.002(5)
C10 0.059(8) 0.064(9) 0.087(10) -0.030(8) 0.032(7) -0.019(7)
O11 0.044(5) 0.087(7) 0.109(8) 0.015(6) 0.025(5) 0.016(5)
C11 0.031(6) 0.047(7) 0.028(6) -0.014(6) 0.000(5) 0.011(5)
O12 0.018(2) 0.050(3) 0.037(3) -0.001(2) -0.0021(19) 0.002(2)
C12 0.019(6) 0.050(8) 0.022(6) -0.012(6) 0.001(5) 0.013(6)
C13 0.039(7) 0.054(8) 0.041(8) -0.023(7) 0.004(6) 0.007(6)
C14 0.052(8) 0.048(9) 0.025(7) -0.004(7) -0.017(6) 0.013(7)
C15 0.052(8) 0.055(9) 0.027(7) -0.014(7) -0.002(6) 0.025(7)
C16 0.034(7) 0.056(9) 0.032(7) -0.021(7) 0.002(6) 0.018(6)
C17 0.015(6) 0.056(8) 0.020(6) -0.006(6) -0.002(5) 0.013(6)
C18 0.072(8) 0.072(8) 0.049(7) -0.009(7) -0.023(6) -0.006(6)
C19 0.064(12) 0.064(12) 0.059(10) 0.001(11) -0.023(10) -0.015(10)
C20 0.062(15) 0.088(15) 0.067(13) -0.012(15) -0.020(13) -0.005(13)
C21 0.086(12) 0.083(13) 0.038(11) -0.026(11) -0.007(10) -0.027(11)
C22 0.087(13) 0.091(14) 0.051(12) -0.014(12) -0.015(12) -0.014(12)
C23 0.080(12) 0.086(12) 0.057(10) 0.002(11) -0.021(10) -0.020(10)
C24 0.058(12) 0.077(12) 0.063(12) -0.006(12) -0.032(11) -0.017(11)
C25 0.036(7) 0.067(9) 0.019(6) -0.009(6) 0.000(5) 0.018(6)
C26 0.040(7) 0.036(7) 0.021(6) -0.004(6) 0.008(5) 0.014(5)
C27 0.046(7) 0.045(7) 0.023(6) -0.010(6) 0.008(6) 0.008(6)
O28 0.043(5) 0.084(6) 0.052(5) 0.030(5) 0.015(4) 0.022(4)
C28 0.045(7) 0.040(7) 0.034(7) -0.001(6) 0.015(6) 0.012(6)
C29 0.035(7) 0.036(7) 0.034(7) 0.005(6) 0.011(6) 0.017(5)
C30 0.034(7) 0.031(6) 0.031(7) -0.009(6) 0.016(6) 0.003(5)
C31 0.027(6) 0.042(7) 0.038(7) -0.002(6) 0.013(6) 0.006(5)
C32 0.050(6) 0.085(9) 0.049(6) 0.014(7) 0.007(5) 0.042(6)
C33 0.045(12) 0.089(14) 0.043(13) 0.011(12) -0.003(12) 0.037(11)
C34 0.051(12) 0.103(14) 0.044(12) -0.002(12) -0.018(11) 0.044(10)
C35 0.052(12) 0.085(14) 0.047(12) 0.011(12) -0.008(11) 0.036(12)
C36 0.079(11) 0.109(14) 0.067(12) 0.020(12) -0.005(11) 0.032(12)
C37 0.073(11) 0.100(13) 0.057(11) 0.026(11) 0.008(10) 0.033(11)
C38 0.048(11) 0.089(14) 0.048(11) 0.021(13) 0.016(10) 0.039(12)
C39 0.040(10) 0.089(16) 0.053(11) 0.020(13) 0.011(9) 0.035(12)
C40 0.042(11) 0.084(14) 0.049(11) 0.016(13) 0.008(10) 0.038(12)
C42 0.033(6) 0.032(7) 0.051(8) -0.010(6) 0.022(6) 0.007(5)
C43 0.020(6) 0.023(6) 0.023(6) -0.013(5) 0.014(5) -0.008(5)
C44 0.030(7) 0.021(6) 0.036(7) -0.008(6) 0.004(5) -0.006(5)
C45 0.022(6) 0.030(6) 0.025(6) -0.012(6) 0.002(5) 0.003(5)
C46 0.036(7) 0.025(6) 0.014(5) -0.009(5) 0.006(5) -0.002(5)
C47 0.031(6) 0.031(7) 0.017(6) -0.019(6) 0.006(5) 0.010(5)
C48 0.019(6) 0.029(6) 0.018(6) -0.013(6) 0.000(5) -0.003(5)
C49 0.020(6) 0.033(6) 0.036(7) -0.008(6) 0.011(5) 0.002(5)
C50 0.028(6) 0.039(7) 0.074(9) -0.005(7) 0.020(6) 0.000(5)
C51 0.028(6) 0.071(9) 0.058(8) -0.019(7) 0.025(6) -0.005(6)
C52 0.029(6) 0.046(7) 0.064(8) -0.004(7) 0.018(6) -0.008(5)
C53 0.021(5) 0.047(7) 0.018(6) -0.014(6) 0.001(4) 0.001(5)
C54 0.027(6) 0.066(8) 0.033(7) -0.024(6) -0.003(5) -0.003(5)
C55 0.043(7) 0.065(9) 0.069(9) -0.021(8) 0.010(6) 0.000(6)
C56 0.038(7) 0.109(11) 0.066(9) 0.041(9) 0.023(6) 0.016(7)
C57 0.042(8) 0.157(15) 0.098(11) 0.086(11) 0.038(8) 0.051(9)
C58 0.052(2) 0.0385(19) 0.041(2) 0.0025(19) 0.0222(18) 0.0027(17)
C59 0.052(2) 0.0385(19) 0.041(2) 0.0025(19) 0.0222(18) 0.0027(17)
C60 0.052(2) 0.0385(19) 0.041(2) 0.0025(19) 0.0222(18) 0.0027(17)
C61 0.052(2) 0.0385(19) 0.041(2) 0.0025(19) 0.0222(18) 0.0027(17)
C62 0.052(2) 0.0385(19) 0.041(2) 0.0025(19) 0.0222(18) 0.0027(17)
C63 0.032(9) 0.109(13) 0.051(9) 0.030(10) 0.026(7) 0.024(9)
C64 0.041(8) 0.078(10) 0.033(7) 0.020(7) 0.028(6) 0.018(8)
C65 0.055(9) 0.047(9) 0.058(8) 0.001(7) 0.026(7) 0.009(7)
C66 0.056(9) 0.057(9) 0.093(11) -0.029(8) 0.035(8) -0.008(8)
C67 0.050(8) 0.066(10) 0.067(9) 0.002(8) 0.029(7) 0.001(8)
C68 0.051(9) 0.063(9) 0.043(8) 0.024(7) 0.014(6) 0.009(7)
C69 0.023(7) 0.058(8) 0.057(8) 0.013(7) 0.015(6) 0.000(6)
C70 0.018(2) 0.050(3) 0.037(3) -0.001(2) -0.0021(19) 0.002(2)
C71 0.018(2) 0.050(3) 0.037(3) -0.001(2) -0.0021(19) 0.002(2)
C72 0.018(2) 0.050(3) 0.037(3) -0.001(2) -0.0021(19) 0.002(2)
C73 0.018(2) 0.050(3) 0.037(3) -0.001(2) -0.0021(19) 0.002(2)
O13 0.018(2) 0.050(3) 0.037(3) -0.001(2) -0.0021(19) 0.002(2)
O14 0.052(2) 0.0385(19) 0.041(2) 0.0025(19) 0.0222(18) 0.0027(17)
C58A 0.052(2) 0.0385(19) 0.041(2) 0.0025(19) 0.0222(18) 0.0027(17)

loop_
_atom_type_symbol
_atom_type_description
_atom_type_scat_dispersion_real
_atom_type_scat_dispersion_imag
_atom_type_scat_source
C C 0.0033 0.0016 'International Tables Vol C Tables 4.2.6.8 and 6.1.1.4'
H H 0.0000 0.0000 'International Tables Vol C Tables 4.2.6.8 and 6.1.1.4'
O O 0.0106 0.0060 'International Tables Vol C Tables 4.2.6.8 and 6.1.1.4'
S S 0.1246 0.1234 'International Tables Vol C Tables 4.2.6.8 and 6.1.1.4'
Cl Cl 0.1484 0.1585 'International Tables Vol C Tables 4.2.6.8 and 6.1.1.4'
Mn Mn 0.3368 0.7283 'International Tables Vol C Tables 4.2.6.8 and 6.1.1.4'

loop_
_geom_angle_atom_site_label_1
_geom_angle_atom_site_label_2
_geom_angle_atom_site_label_3
_geom_angle
O1 Mn1 O4 89.2(3)
O1 Mn1 O3 176.6(3)
O4 Mn1 O3 91.1(3)
O1 Mn1 O2 90.9(3)
O4 Mn1 O2 173.8(3)
O3 Mn1 O2 88.4(3)
O1 Mn1 O5 87.7(3)
O4 Mn1 O5 94.3(2)
O3 Mn1 O5 88.9(3)
O2 Mn1 O5 79.5(2)
O1 Mn1 O12 89.7(3)
O4 Mn1 O12 93.0(2)
O3 Mn1 O12 93.7(3)
O2 Mn1 O12 93.2(2)
O5 Mn1 O12 172.2(2)
O5 S1 C55 103.9(5)
O5 S1 C54 104.4(4)
C55 S1 C54 100.8(6)
C6 O1 Mn1 123.4(5)
C6 C1 C2 120.0(9)
C6 C1 C53 119.4(9)
C2 C1 C53 120.7(9)
O8 Mn2 O6 101.2(4)
O8 Mn2 O10 86.0(4)
O6 Mn2 O10 87.7(3)
O8 Mn2 O2 108.6(4)
O6 Mn2 O2 94.2(3)
O10 Mn2 O2 164.6(3)
O8 Mn2 O28 85.5(4)
O6 Mn2 O28 170.9(3)
O10 Mn2 O28 86.7(3)
O2 Mn2 O28 89.3(3)
O8 Mn2 O7 34.3(4)
O6 Mn2 O7 79.0(4)
O10 Mn2 O7 110.9(4)
O2 Mn2 O7 84.5(4)
O28 Mn2 O7 109.7(4)
O8 Mn2 O5 168.4(4)
O6 Mn2 O5 89.3(3)
O10 Mn2 O5 89.6(3)
O2 Mn2 O5 75.1(2)
O28 Mn2 O5 83.5(3)
O7 Mn2 O5 155.7(4)
O6 S2 C57 104.9(6)
O6 S2 C56 105.1(5)
C57 S2 C56 99.6(6)
C17 O2 Mn1 116.6(5)
C17 O2 Mn2 134.9(6)
Mn1 O2 Mn2 107.9(3)
C3 C2 C1 122.8(9)
C3 C2 H2 118.6
C1 C2 H2 118.6
O7 S3 C58A 100.4(10)
O7 S3 C58 102.6(10)
C58A S3 C58 103.1(11)
C31 O3 Mn1 118.7(6)
C2 C3 C4 115.8(9)
C2 C3 C7 121.5(9)
C4 C3 C7 122.7(9)
O8 S4 C60 102.9(9)
O8 S4 C59 106.5(9)
C60 S4 C59 91.8(10)
C48 O4 Mn1 118.1(5)
C5 C4 C3 122.7(9)
C5 C4 H4 118.6
C3 C4 H4 118.6
O12 S5 C70 108.4(12)
O12 S5 C71 104.9(12)
C70 S5 C71 96.3(16)
S1 O5 Mn2 130.2(4)
S1 O5 Mn1 131.8(4)
Mn2 O5 Mn1 95.4(2)
C6 C5 C4 119.8(9)
C6 C5 C11 119.9(10)
C4 C5 C11 120.4(9)
S2 O6 Mn2 121.5(4)
O1 C6 C1 120.7(9)
O1 C6 C5 120.3(9)
C1 C6 C5 118.9(10)
O8 O7 S3 158.0(12)
O8 O7 Mn2 67.6(8)
S3 O7 Mn2 129.6(8)
C8 C7 C10 108.5(10)
C8 C7 C3 109.0(8)
C10 C7 C3 112.0(9)
C8 C7 C9 109.3(8)
C10 C7 C9 106.1(8)
C3 C7 C9 111.8(9)
O7 O8 S4 157.7(12)
O7 O8 Mn2 78.0(9)
S4 O8 Mn2 124.2(8)
C7 C8 H8A 109.5
C7 C8 H8B 109.5
H8A C8 H8B 109.5
C7 C8 H8C 109.5
H8A C8 H8C 109.5
H8B C8 H8C 109.5
C61 O9 H9 109.5
C7 C9 H9A 109.5
C7 C9 H9B 109.5
H9A C9 H9B 109.5
C7 C9 H9C 109.5
H9A C9 H9C 109.5
H9B C9 H9C 109.5
C63 O10 Mn2 129.2(8)
C7 C10 H10A 109.5
C7 C10 H10B 109.5
H10A C10 H10B 109.5
C7 C10 H10C 109.5
H10A C10 H10C 109.5
H10B C10 H10C 109.5
C12 C11 C5 112.6(8)
C12 C11 H11A 109.1
C5 C11 H11A 109.1
C12 C11 H11B 109.1
C5 C11 H11B 109.1
H11A C11 H11B 107.8
C73 O12 S5 24.3(7)
C73 O12 Mn1 165.8(8)
S5 O12 Mn1 157.2(6)
C17 C12 C13 117.8(10)
C17 C12 C11 122.1(9)
C13 C12 C11 120.1(10)
C14 C13 C12 123.1(11)
C14 C13 H13 118.4
C12 C13 H13 118.4
C15 C14 C13 117.3(10)
C15 C14 C18 121.8(10)
C13 C14 C18 120.8(11)
C14 C15 C16 123.1(11)
C14 C15 H15 118.4
C16 C15 H15 118.4
C15 C16 C17 117.0(11)
C15 C16 C25 120.0(10)
C17 C16 C25 123.0(10)
C12 C17 O2 120.0(9)
C12 C17 C16 121.6(9)
O2 C17 C16 118.3(10)
C19 C18 C22 133.1(18)
C19 C18 C14 110.8(13)
C22 C18 C14 116.0(17)
C19 C18 C20 40.4(15)
C22 C18 C20 114(2)
C14 C18 C20 112.5(15)
C19 C18 C23 112.6(15)
C22 C18 C23 52.0(17)
C14 C18 C23 111.3(12)
C20 C18 C23 135.1(17)
C19 C18 C21 114.2(16)
C22 C18 C21 49.8(16)
C14 C18 C21 105.9(11)
C20 C18 C21 75.7(19)
C23 C18 C21 101.6(15)
C19 C18 C24 56.8(16)
C22 C18 C24 110(2)
C14 C18 C24 107.1(14)
C20 C18 C24 96(2)
C23 C18 C24 61.8(16)
C21 C18 C24 146.6(15)
C18 C19 H19A 109.5
C18 C19 H19B 109.5
C18 C19 H19C 109.5
C18 C20 H20A 109.5
C18 C20 H20B 109.5
H20A C20 H20B 109.5
C18 C20 H20C 109.5
H20A C20 H20C 109.5
H20B C20 H20C 109.5
C18 C21 H21A 109.5
C18 C21 H21B 109.5
C18 C21 H21C 109.5
C18 C22 H22A 109.5
C18 C22 H22B 109.5
H22A C22 H22B 109.5
C18 C22 H22C 109.5
H22A C22 H22C 109.5
H22B C22 H22C 109.5
C18 C23 H23A 109.5
C18 C23 H23B 109.5
C18 C23 H23C 109.5
C18 C24 H24A 109.5
C18 C24 H24B 109.5
H24A C24 H24B 109.5
C18 C24 H24C 109.5
H24A C24 H24C 109.5
H24B C24 H24C 109.5
C26 C25 C16 113.2(9)
C26 C25 H25A 108.9
C16 C25 H25A 108.9
C26 C25 H25B 108.9
C16 C25 H25B 108.9
H25A C25 H25B 107.7
C27 C26 C31 117.1(9)
C27 C26 C25 120.4(9)
C31 C26 C25 122.4(9)
C26 C27 C28 123.2(9)
C26 C27 H27 118.4
C28 C27 H27 118.4
C29 C28 C27 116.7(9)
C29 C28 C32 122.9(9)
C27 C28 C32 120.4(9)
C30 C29 C28 123.1(9)
C30 C29 H29 118.5
C28 C29 H29 118.5
C29 C30 C31 118.6(9)
C29 C30 C42 120.2(9)
C31 C30 C42 121.0(9)
O3 C31 C30 119.2(9)
O3 C31 C26 119.5(9)
C30 C31 C26 121.2(9)
C36 C32 C39 127.4(18)
C36 C32 C40 140(3)
C39 C32 C40 20(3)
C36 C32 C34 80.5(18)
C39 C32 C34 107(2)
C40 C32 C34 92(3)
C36 C32 C38 104(3)
C39 C32 C38 29(2)
C40 C32 C38 49(3)
C34 C32 C38 124(3)
C36 C32 C35 50(2)
C39 C32 C35 132(3)
C40 C32 C35 122(4)
C34 C32 C35 33(3)
C38 C32 C35 132(3)
C36 C32 C28 112.5(13)
C39 C32 C28 111.1(16)
C40 C32 C28 107(3)
C34 C32 C28 113.4(13)
C38 C32 C28 116(2)
C35 C32 C28 111(2)
C36 C32 C33 109(2)
C39 C32 C33 83(3)
C40 C32 C33 65(3)
C34 C32 C33 30(2)
C38 C32 C33 107(3)
C35 C32 C33 62(3)
C28 C32 C33 109(2)
C36 C32 C37 48.6(15)
C39 C32 C37 92.8(16)
C40 C32 C37 113(3)
C34 C32 C37 125.4(17)
C38 C32 C37 64(2)
C35 C32 C37 98(3)
C28 C32 C37 104.7(13)
C33 C32 C37 145(2)
C32 C33 H33A 109.5
C32 C33 H33B 109.5
H33A C33 H33B 109.5
C32 C33 H33C 109.5
H33A C33 H33C 109.5
H33B C33 H33C 109.5
C32 C34 H34A 109.5
C32 C34 H34B 109.5
H34A C34 H34B 109.5
C32 C34 H34C 109.5
H34A C34 H34C 109.5
H34B C34 H34C 109.5
C32 C35 H35A 109.5
C32 C35 H35B 109.5
H35A C35 H35B 109.5
C32 C35 H35C 109.5
H35A C35 H35C 109.5
H35B C35 H35C 109.5
C32 C36 H36A 109.5
C32 C36 H36B 109.5
H36A C36 H36B 109.5
C32 C36 H36C 109.5
H36A C36 H36C 109.5
H36B C36 H36C 109.5
C32 C37 H37A 109.5
C32 C37 H37B 109.5
H37A C37 H37B 109.5
C32 C37 H37C 109.5
H37A C37 H37C 109.5
H37B C37 H37C 109.5
C32 C38 H38A 109.5
C32 C38 H38B 109.5
H38A C38 H38B 109.5
C32 C38 H38C 109.5
H38A C38 H38C 109.5
H38B C38 H38C 109.5
C32 C39 H39A 109.5
C32 C39 H39B 109.5
H39A C39 H39B 109.5
C32 C39 H39C 109.5
H39A C39 H39C 109.5
H39B C39 H39C 109.5
C32 C40 H40A 109.5
C32 C40 H40B 109.5
H40A C40 H40B 109.5
C32 C40 H40C 109.5
H40A C40 H40C 109.5
H40B C40 H40C 109.5
C43 C42 C30 112.2(8)
C43 C42 H42A 109.2
C30 C42 H42A 109.2
C43 C42 H42B 109.2
C30 C42 H42B 109.2
H42A C42 H42B 107.9
C44 C43 C48 119.8(9)
C44 C43 C42 120.2(9)
C48 C43 C42 119.9(8)
C43 C44 C45 122.0(9)
C43 C44 H44 119.0
C45 C44 H44 119.0
C46 C45 C44 117.7(9)
C46 C45 C49 119.5(9)
C44 C45 C49 122.7(9)
C45 C46 C47 121.7(9)
C45 C46 H46 119.1
C47 C46 H46 119.1
C46 C47 C48 119.1(9)
C46 C47 C53 119.6(9)
C48 C47 C53 121.3(8)
O4 C48 C43 120.9(9)
O4 C48 C47 119.5(8)
C43 C48 C47 119.6(8)
C52 C49 C51 109.8(9)
C52 C49 C50 108.1(8)
C51 C49 C50 108.9(8)
C52 C49 C45 110.2(8)
C51 C49 C45 108.5(7)
C50 C49 C45 111.3(8)
C49 C50 H50A 109.5
C49 C50 H50B 109.5
H50A C50 H50B 109.5
C49 C50 H50C 109.5
H50A C50 H50C 109.5
H50B C50 H50C 109.5
C49 C51 H51A 109.5
C49 C51 H51B 109.5
H51A C51 H51B 109.5
C49 C51 H51C 109.5
H51A C51 H51C 109.5
H51B C51 H51C 109.5
C49 C52 H52A 109.5
C49 C52 H52B 109.5
H52A C52 H52B 109.5
C49 C52 H52C 109.5
H52A C52 H52C 109.5
H52B C52 H52C 109.5
C1 C53 C47 114.1(7)
C1 C53 H53A 108.7
C47 C53 H53A 108.7
C1 C53 H53B 108.7
C47 C53 H53B 108.7
H53A C53 H53B 107.6
S1 C54 H54A 109.5
S1 C54 H54B 109.5
H54A C54 H54B 109.5
S1 C54 H54C 109.5
H54A C54 H54C 109.5
H54B C54 H54C 109.5
S1 C55 H55A 109.5
S1 C55 H55B 109.5
H55A C55 H55B 109.5
S1 C55 H55C 109.5
H55A C55 H55C 109.5
H55B C55 H55C 109.5
S2 C56 H56A 109.5
S2 C56 H56B 109.5
H56A C56 H56B 109.5
S2 C56 H56C 109.5
H56A C56 H56C 109.5
H56B C56 H56C 109.5
S2 C57 H57A 109.5
S2 C57 H57B 109.5
H57A C57 H57B 109.5
S2 C57 H57C 109.5
H57A C57 H57C 109.5
H57B C57 H57C 109.5
S4 C59 H59A 109.5
S4 C59 H59B 109.5
H59A C59 H59B 109.5
S4 C59 H59C 109.5
H59A C59 H59C 109.5
H59B C59 H59C 109.5
S4 C60 H60A 109.5
S4 C60 H60B 109.5
H60A C60 H60B 109.5
S4 C60 H60C 109.5
H60A C60 H60C 109.5
H60B C60 H60C 109.5
O9 C61 C62 112.4(15)
O9 C61 H61A 109.1
C62 C61 H61A 109.1
O9 C61 H61B 109.1
C62 C61 H61B 109.1
H61A C61 H61B 107.9
C61 C62 H62A 109.5
C61 C62 H62B 109.5
H62A C62 H62B 109.5
C61 C62 H62C 109.5
H62A C62 H62C 109.5
H62B C62 H62C 109.5
O10 C63 O11 126.6(12)
O10 C63 C64 119.6(12)
O11 C63 C64 113.8(14)
C65 C64 C69 120.5(10)
C65 C64 C63 122.2(12)
C69 C64 C63 117.3(13)
C66 C65 C64 118.6(11)
C66 C65 H65 120.7
C64 C65 H65 120.7
C65 C66 C67 124.1(11)
C65 C66 Cl4 118.6(10)
C67 C66 Cl4 117.3(10)
C66 C67 C68 115.1(11)
C66 C67 H67 122.5
C68 C67 H67 122.5
C69 C68 C67 123.8(11)
C69 C68 Cl1 120.1(10)
C67 C68 Cl1 116.1(9)
C68 C69 C64 117.8(11)
C68 C69 H69 121.1
C64 C69 H69 121.1
S5 C70 H70A 109.5
S5 C70 H70B 109.5
H70A C70 H70B 109.5
S5 C70 H70C 109.5
H70A C70 H70C 109.5
H70B C70 H70C 109.5
S5 C71 H71A 109.5
S5 C71 H71B 109.5
H71A C71 H71B 109.5
S5 C71 H71C 109.5
H71A C71 H71C 109.5
H71B C71 H71C 109.5
O12 C73 C72 167.1(13)
O12 C73 H73A 94.0
C72 C73 H73A 94.0
O12 C73 H73B 94.0
C72 C73 H73B 94.0
H73A C73 H73B 103.1

loop_
_geom_bond_atom_site_label_1
_geom_bond_atom_site_label_2
_geom_bond_distance
_geom_bond_site_symmetry_2
Mn1 O1 1.910(7) .
Mn1 O4 1.920(6) .
Mn1 O3 1.935(7) .
Mn1 O2 1.958(6) .
Mn1 O5 2.282(6) .
Mn1 O12 2.312(6) .
Cl1 C68 1.743(12) .
S1 O5 1.534(7) .
S1 C55 1.778(11) .
S1 C54 1.783(11) .
O1 C6 1.317(11) .
C1 C6 1.388(13) .
C1 C2 1.402(13) .
C1 C53 1.530(13) .
Mn2 O8 2.120(13) .
Mn2 O6 2.136(7) .
Mn2 O10 2.169(8) .
Mn2 O2 2.200(7) .
Mn2 O28 2.204(8) .
Mn2 O7 2.242(13) .
Mn2 O5 2.266(6) .
S2 O6 1.515(6) .
S2 C57 1.755(12) .
S2 C56 1.771(11) .
O2 C17 1.388(11) .
C2 C3 1.392(13) .
C2 H2 0.9500 .
S3 O7 1.527(15) .
S3 C58A 1.765(15) .
S3 C58 1.800(15) .
O3 C31 1.368(11) .
C3 C4 1.401(13) .
C3 C7 1.543(14) .
Cl4 C66 1.754(13) .
S4 O8 1.552(14) .
S4 C60 1.798(14) .
S4 C59 1.849(12) .
O4 C48 1.347(10) .
C4 C5 1.399(14) .
C4 H4 0.9500 .
S5 O12 1.499(11) .
S5 C70 1.72(3) .
S5 C71 1.77(3) .
C5 C6 1.395(13) .
C5 C11 1.531(14) .
O7 O8 1.293(16) .
C7 C8 1.509(14) .
C7 C10 1.522(14) .
C7 C9 1.563(13) .
C8 H8A 0.9800 .
C8 H8B 0.9800 .
C8 H8C 0.9800 .
O9 C61 1.445(16) .
O9 H9 0.8400 .
C9 H9A 0.9800 .
C9 H9B 0.9800 .
C9 H9C 0.9800 .
O10 C63 1.249(16) .
C10 H10A 0.9800 .
C10 H10B 0.9800 .
C10 H10C 0.9800 .
O11 C63 1.280(15) .
C11 C12 1.524(13) .
C11 H11A 0.9900 .
C11 H11B 0.9900 .
O12 C73 1.492(12) .
C12 C17 1.374(14) .
C12 C13 1.394(13) .
C13 C14 1.389(14) .
C13 H13 0.9500 .
C14 C15 1.361(15) .
C14 C18 1.544(16) .
C15 C16 1.405(14) .
C15 H15 0.9500 .
C16 C17 1.417(14) .
C16 C25 1.516(15) .
C18 C19 1.480(16) .
C18 C22 1.504(18) .
C18 C20 1.550(19) .
C18 C23 1.556(16) .
C18 C21 1.555(16) .
C18 C24 1.576(18) .
C19 H19A 0.9800 .
C19 H19B 0.9800 .
C19 H19C 0.9800 .
C20 H20A 0.9800 .
C20 H20B 0.9800 .
C20 H20C 0.9800 .
C21 H21A 0.9800 .
C21 H21B 0.9800 .
C21 H21C 0.9800 .
C22 H22A 0.9800 .
C22 H22B 0.9800 .
C22 H22C 0.9800 .
C23 H23A 0.9800 .
C23 H23B 0.9800 .
C23 H23C 0.9800 .
C24 H24A 0.9800 .
C24 H24B 0.9800 .
C24 H24C 0.9800 .
C25 C26 1.509(13) .
C25 H25A 0.9900 .
C25 H25B 0.9900 .
C26 C27 1.396(13) .
C26 C31 1.416(13) .
C27 C28 1.403(13) .
C27 H27 0.9500 .
C28 C29 1.386(13) .
C28 C32 1.552(14) .
C29 C30 1.387(13) .
C29 H29 0.9500 .
C30 C31 1.395(13) .
C30 C42 1.525(13) .
C32 C36 1.497(17) .
C32 C39 1.515(17) .
C32 C40 1.52(2) .
C32 C34 1.526(17) .
C32 C38 1.54(2) .
C32 C35 1.54(2) .
C32 C33 1.56(2) .
C32 C37 1.561(17) .
C33 H33A 0.9800 .
C33 H33B 0.9800 .
C33 H33C 0.9800 .
C34 H34A 0.9800 .
C34 H34B 0.9800 .
C34 H34C 0.9800 .
C35 H35A 0.9800 .
C35 H35B 0.9800 .
C35 H35C 0.9800 .
C36 H36A 0.9800 .
C36 H36B 0.9800 .
C36 H36C 0.9800 .
C37 H37A 0.9800 .
C37 H37B 0.9800 .
C37 H37C 0.9800 .
C38 H38A 0.9800 .
C38 H38B 0.9800 .
C38 H38C 0.9800 .
C39 H39A 0.9800 .
C39 H39B 0.9800 .
C39 H39C 0.9800 .
C40 H40A 0.9800 .
C40 H40B 0.9800 .
C40 H40C 0.9800 .
C42 C43 1.520(13) .
C42 H42A 0.9900 .
C42 H42B 0.9900 .
C43 C44 1.381(12) .
C43 C48 1.396(12) .
C44 C45 1.397(13) .
C44 H44 0.9500 .
C45 C46 1.388(13) .
C45 C49 1.552(12) .
C46 C47 1.403(12) .
C46 H46 0.9500 .
C47 C48 1.401(13) .
C47 C53 1.543(13) .
C49 C52 1.520(13) .
C49 C51 1.521(13) .
C49 C50 1.544(13) .
C50 H50A 0.9800 .
C50 H50B 0.9800 .
C50 H50C 0.9800 .
C51 H51A 0.9800 .
C51 H51B 0.9800 .
C51 H51C 0.9800 .
C52 H52A 0.9800 .
C52 H52B 0.9800 .
C52 H52C 0.9800 .
C53 H53A 0.9900 .
C53 H53B 0.9900 .
C54 H54A 0.9800 .
C54 H54B 0.9800 .
C54 H54C 0.9800 .
C55 H55A 0.9800 .
C55 H55B 0.9800 .
C55 H55C 0.9800 .
C56 H56A 0.9800 .
C56 H56B 0.9800 .
C56 H56C 0.9800 .
C57 H57A 0.9800 .
C57 H57B 0.9800 .
C57 H57C 0.9800 .
C58 H58A 0.9800 .
C58 H58B 0.9800 .
C58 H58C 0.9800 .
C59 H59A 0.9800 .
C59 H59B 0.9800 .
C59 H59C 0.9800 .
C60 H60A 0.9800 .
C60 H60B 0.9800 .
C60 H60C 0.9800 .
C61 C62 1.537(17) .
C61 H61A 0.9900 .
C61 H61B 0.9900 .
C62 H62A 0.9800 .
C62 H62B 0.9800 .
C62 H62C 0.9800 .
C63 C64 1.528(16) .
C64 C65 1.387(16) .
C64 C69 1.399(15) .
C65 C66 1.367(15) .
C65 H65 0.9500 .
C66 C67 1.382(16) .
C67 C68 1.398(16) .
C67 H67 0.9500 .
C68 C69 1.376(14) .
C69 H69 0.9500 .
C70 H70A 0.9800 .
C70 H70B 0.9800 .
C70 H70C 0.9800 .
C71 H71A 0.9800 .
C71 H71B 0.9800 .
C71 H71C 0.9800 .
C72 C73 1.768(14) .
C72 H72A 0.9800 .
C72 H72B 0.9800 .
C72 H72C 0.9800 .
C73 H73A 0.9900 .
C73 H73B 0.9900 .
O13 O13 1.39(4) 5
C58A H58D 0.9800 .
C58A H58E 0.9800 .
C58A H58F 0.9800 .
